data_1542116
loop_
_publ_author_name
'Fontbonne, A.'
'Gilles, J.C.'

_publ_section_title
;
 Nouveaux nitrures de tantale. Nitrure et oxynitrures mixtes de tantale et
 de niobium
;
_journal_name_full
;
Revue Internationale des Hautes Temperatures et des Refractaires
;
_journal_page_first 181
_journal_page_last 191
_journal_volume 6
_journal_year 1969
_chemical_formula_sum 'N6 Ta5'
_chemical_name_systematic 'Ta5 N6'
_space_group_IT_number 193
_symmetry_space_group_name_Hall '-P 6c 2'
_symmetry_space_group_name_H-M 'P 63/m c m'
_cell_angle_alpha 90
_cell_angle_beta 90
_cell_angle_gamma 120
_cell_formula_units_Z 2
_cell_length_a 5.176
_cell_length_b 5.176
_cell_length_c 10.353
_cell_volume 240.207
_citation_journal_id_ASTM RIHTAV
_cod_data_source_file Fontbonne_RIHTAV_1969_1278.cif
_cod_data_source_block N6Ta5
_cod_original_cell_volume 240.2068
_cod_database_code 1542116

loop_
_symmetry_equiv_pos_as_xyz
x,y,z
x-y,x,z+1/2
-y,x-y,z
-x,-y,z+1/2
-x+y,-x,z
y,-x+y,z+1/2
-y,-x,-z
x-y,-y,-z+1/2
x,x-y,-z
y,x,-z+1/2
-x+y,y,-z
-x,-x+y,-z+1/2
-x,-y,-z
-x+y,-x,-z-1/2
y,-x+y,-z
x,y,-z-1/2
x-y,x,-z
-y,x-y,-z-1/2
y,x,z
-x+y,y,z-1/2
-x,-x+y,z
-y,-x,z-1/2
x-y,-y,z
x,x-y,z-1/2

loop_
_atom_site_label
_atom_site_type_symbol
_atom_site_fract_x
_atom_site_fract_y
_atom_site_fract_z
_atom_site_occupancy
_atom_site_U_iso_or_equiv
N1 N-3 0.34 0 0.625 1 0.0
Ta1 Ta+3 0.3333 0.6667 0 1 0.0
Ta2 Ta+3 0.32 0 0.25 1 0.0
